data_4062633
_journal_name_full Organometallics
_journal_paper_doi 10.1021/om034379k
_journal_year 2004
_chemical_formula_moiety 'C39 H33.50 F6 N7.50 P Ru'
_chemical_formula_sum 'C39 H33.5 F6 N7.5 P Ru'
_chemical_formula_weight 853.27
_space_group_IT_number 15
_symmetry_cell_setting monoclinic
_symmetry_space_group_name_Hall '-C 2yc'
_symmetry_space_group_name_H-M 'C 1 2/c 1'
_cell_angle_alpha 90.00
_cell_angle_beta 95.52(3)
_cell_angle_gamma 90.00
_cell_formula_units_Z 8
_cell_length_a 31.662(6)
_cell_length_b 8.807(2)
_cell_length_c 27.268(6)
_cell_measurement_temperature 253(2)
_cell_volume 7568(3)
_diffrn_ambient_temperature 253(2)
_exptl_crystal_density_diffrn 1.498
_cod_original_sg_symbol_H-M 'C 2/c'
_cod_original_formula_sum 'C39 H33.50 F6 N7.50 P Ru'
_cod_database_code 4062633

loop_
_symmetry_equiv_pos_as_xyz
'x, y, z'
'-x, y, -z+1/2'
'x+1/2, y+1/2, z'
'-x+1/2, y+1/2, -z+1/2'
'-x, -y, -z'
'x, -y, z-1/2'
'-x+1/2, -y+1/2, -z'
'x+1/2, -y+1/2, z-1/2'

loop_
_atom_site_label
_atom_site_type_symbol
_atom_site_fract_x
_atom_site_fract_y
_atom_site_fract_z
_atom_site_U_iso_or_equiv
_atom_site_adp_type
_atom_site_occupancy
_atom_site_symmetry_multiplicity
_atom_site_calc_flag
_atom_site_refinement_flags
_atom_site_disorder_assembly
_atom_site_disorder_group
Ru1 Ru 0.64353(2) 0.06759(6) 0.02336(2) 0.0383(2) Uani 1 1 d . . .
N1 N 0.6297(2) -0.1433(6) -0.0053(2) 0.0381(17) Uani 1 1 d . . .
N2 N 0.67678(19) 0.0703(7) -0.03314(19) 0.0352(15) Uani 1 1 d . . .
N3 N 0.6695(2) 0.2827(6) 0.0291(2) 0.0424(18) Uani 1 1 d . . .
N4 N 0.6006(2) 0.0724(6) 0.0787(2) 0.0443(17) Uani 1 1 d . . .
N5 N 0.5875(2) 0.1511(6) -0.0146(3) 0.0403(17) Uani 1 1 d . . .
C1 C 0.6907(3) -0.0158(7) 0.0713(3) 0.039(2) Uani 1 1 d . . .
C2 C 0.7142(3) -0.0657(8) 0.1041(3) 0.040(2) Uani 1 1 d . . .
C3 C 0.7395(3) -0.1242(8) 0.1475(3) 0.042(2) Uani 1 1 d . . .
C4 C 0.7232(3) -0.2419(8) 0.1752(3) 0.054(2) Uani 1 1 d . . .
H4 H 0.6968 -0.2834 0.1654 0.065 Uiso 1 1 calc R . .
C5 C 0.7469(4) -0.2960(9) 0.2173(3) 0.064(3) Uani 1 1 d . . .
H5 H 0.7355 -0.3727 0.2354 0.077 Uiso 1 1 calc R . .
C6 C 0.7864(3) -0.2410(9) 0.2331(3) 0.055(3) Uani 1 1 d . . .
C7 C 0.8026(3) -0.1268(8) 0.2055(3) 0.054(2) Uani 1 1 d . . .
H7 H 0.8292 -0.0865 0.2156 0.064 Uiso 1 1 calc R . .
C8 C 0.7801(3) -0.0713(8) 0.1632(3) 0.046(2) Uani 1 1 d . . .
H8 H 0.7923 0.0029 0.1448 0.055 Uiso 1 1 calc R . .
C9 C 0.8109(3) -0.3010(9) 0.2794(3) 0.082(3) Uani 1 1 d . . .
H9A H 0.8405 -0.3069 0.2745 0.123 Uiso 1 1 calc R . .
H9B H 0.8006 -0.4003 0.2866 0.123 Uiso 1 1 calc R . .
H9C H 0.8071 -0.2339 0.3064 0.123 Uiso 1 1 calc R . .
C10 C 0.6040(3) -0.2508(8) 0.0110(3) 0.049(2) Uani 1 1 d . . .
H10 H 0.5924 -0.2339 0.0406 0.059 Uiso 1 1 calc R . .
C11 C 0.5938(3) -0.3855(8) -0.0143(3) 0.057(3) Uani 1 1 d . . .
H11 H 0.5755 -0.4559 -0.0022 0.068 Uiso 1 1 calc R . .
C12 C 0.6115(3) -0.4116(9) -0.0576(3) 0.059(3) Uani 1 1 d . . .
H12 H 0.6055 -0.5008 -0.0752 0.071 Uiso 1 1 calc R . .
C13 C 0.6382(3) -0.3049(8) -0.0747(3) 0.049(2) Uani 1 1 d . . .
H13 H 0.6502 -0.3208 -0.1041 0.058 Uiso 1 1 calc R . .
C14 C 0.6471(3) -0.1738(7) -0.0477(3) 0.042(2) Uani 1 1 d . . .
C15 C 0.6749(2) -0.0522(8) -0.0644(3) 0.038(2) Uani 1 1 d . . .
C16 C 0.6970(3) -0.0492(8) -0.1055(3) 0.046(2) Uani 1 1 d . . .
H16 H 0.6958 -0.1314 -0.1270 0.055 Uiso 1 1 calc R . .
C17 C 0.7209(3) 0.0777(9) -0.1146(3) 0.049(2) Uani 1 1 d . . .
H17 H 0.7365 0.0793 -0.1418 0.059 Uiso 1 1 calc R . .
C18 C 0.7217(3) 0.2005(8) -0.0839(3) 0.046(2) Uani 1 1 d . . .
H18 H 0.7375 0.2859 -0.0904 0.056 Uiso 1 1 calc R . .
C19 C 0.6991(3) 0.1972(8) -0.0429(3) 0.037(2) Uani 1 1 d . . .
C20 C 0.6949(3) 0.3175(8) -0.0076(3) 0.039(2) Uani 1 1 d . . .
C21 C 0.7141(3) 0.4592(8) -0.0102(3) 0.045(2) Uani 1 1 d . . .
H21 H 0.7311 0.4812 -0.0352 0.054 Uiso 1 1 calc R . .
C22 C 0.7072(3) 0.5671(8) 0.0254(3) 0.049(2) Uani 1 1 d . . .
H22 H 0.7197 0.6624 0.0244 0.059 Uiso 1 1 calc R . .
C23 C 0.6818(3) 0.5326(8) 0.0621(3) 0.050(2) Uani 1 1 d . . .
H23 H 0.6769 0.6045 0.0859 0.060 Uiso 1 1 calc R . .
C24 C 0.6636(3) 0.3908(8) 0.0633(3) 0.048(2) Uani 1 1 d . . .
H24 H 0.6467 0.3682 0.0884 0.057 Uiso 1 1 calc R . .
C25 C 0.6109(3) 0.0287(8) 0.1258(3) 0.059(3) Uani 1 1 d . . .
H25 H 0.6386 0.0000 0.1361 0.071 Uiso 1 1 calc R . .
C26 C 0.5801(4) 0.0268(9) 0.1587(3) 0.063(3) Uani 1 1 d . . .
H26 H 0.5866 -0.0073 0.1908 0.076 Uiso 1 1 calc R . .
C27 C 0.5399(4) 0.0757(11) 0.1434(4) 0.078(3) Uani 1 1 d . . .
H27 H 0.5191 0.0762 0.1652 0.093 Uiso 1 1 calc R . .
C28 C 0.5308(3) 0.1225(9) 0.0973(4) 0.070(3) Uani 1 1 d . . .
H28 H 0.5035 0.1566 0.0873 0.084 Uiso 1 1 calc R . .
C29 C 0.5610(3) 0.1215(8) 0.0641(4) 0.053(3) Uani 1 1 d . . .
C30 C 0.5542(3) 0.1680(8) 0.0125(4) 0.051(2) Uani 1 1 d . . .
C31 C 0.5158(4) 0.2234(11) -0.0079(4) 0.092(4) Uani 1 1 d . . .
H31 H 0.4933 0.2363 0.0113 0.110 Uiso 1 1 calc R . .
C32 C 0.5114(4) 0.2597(12) -0.0574(5) 0.102(4) Uani 1 1 d . . .
H32 H 0.4856 0.2968 -0.0718 0.122 Uiso 1 1 calc R . .
C33 C 0.5446(4) 0.2415(11) -0.0857(4) 0.074(3) Uani 1 1 d . . .
H33 H 0.5420 0.2671 -0.1189 0.089 Uiso 1 1 calc R . .
C34 C 0.5816(3) 0.1844(8) -0.0631(3) 0.052(2) Uani 1 1 d . . .
H34 H 0.6039 0.1675 -0.0822 0.063 Uiso 1 1 calc R . .
P1 P 0.58096(10) 0.5370(3) 0.15993(9) 0.0638(8) Uani 1 1 d D . .
F1 F 0.6050(3) 0.3841(8) 0.1605(3) 0.133(3) Uani 0.863(4) 1 d P A 1
F2 F 0.5889(3) 0.5622(12) 0.2165(2) 0.148(4) Uani 0.863(4) 1 d P A 1
F3 F 0.5397(3) 0.4517(11) 0.1684(4) 0.152(4) Uani 0.863(4) 1 d P A 1
F4 F 0.5715(3) 0.5104(11) 0.1019(2) 0.118(3) Uani 0.863(4) 1 d P A 1
F5 F 0.6210(4) 0.6268(12) 0.1480(4) 0.167(4) Uani 0.863(4) 1 d P A 1
F6 F 0.5549(4) 0.6879(8) 0.1554(3) 0.138(3) Uani 0.863(4) 1 d P A 1
N6 N 0.6238(3) 0.3593(10) 0.8438(3) 0.093(3) Uani 1 1 d . . .
C35 C 0.6334(4) 0.2811(12) 0.8142(4) 0.083(4) Uani 1 1 d . . .
C36 C 0.6463(4) 0.1788(13) 0.7769(4) 0.127(5) Uani 1 1 d . . .
H36A H 0.6391 0.2222 0.7449 0.190 Uiso 1 1 calc R . .
H36B H 0.6320 0.0833 0.7791 0.190 Uiso 1 1 calc R . .
H36C H 0.6764 0.1633 0.7819 0.190 Uiso 1 1 calc R . .
C37 C 0.5765(6) 0.809(2) 0.8174(6) 0.168(6) Uiso 1 1 d . . .
C38 C 0.5549(5) 0.6769(14) 0.8002(5) 0.147(5) Uiso 1 1 d . . .
H38A H 0.5694 0.6318 0.7745 0.221 Uiso 1 1 calc R . .
H38B H 0.5264 0.7027 0.7874 0.221 Uiso 1 1 calc R . .
H38C H 0.5540 0.6061 0.8268 0.221 Uiso 1 1 calc R . .
N7 N 0.5884(6) 0.9151(18) 0.8374(6) 0.229(7) Uiso 1 1 d . . .
C40 C 0.5000 0.711(2) 0.2500 0.186(9) Uiso 1 2 d S . .
H40A H 0.5276 0.6748 0.2621 0.279 Uiso 0.50 1 calc PR . .
H40B H 0.4929 0.6748 0.2170 0.279 Uiso 0.50 1 calc PR . .
H40C H 0.4794 0.6748 0.2709 0.279 Uiso 0.50 1 calc PR . .
C39 C 0.5000 0.861(2) 0.2500 0.121(6) Uiso 1 2 d S . .
N8 N 0.5000 0.984(2) 0.2500 0.177(7) Uiso 1 2 d S . .
F1' F 0.5789(16) 0.414(4) 0.1985(13) 0.070(6) Uiso 0.137(4) 1 d PD A 2
F3' F 0.6293(8) 0.516(5) 0.1683(14) 0.070(6) Uiso 0.137(4) 1 d PD A 2
F5' F 0.5346(9) 0.585(6) 0.1565(13) 0.070(6) Uiso 0.137(4) 1 d PD A 2
F6' F 0.5892(16) 0.644(4) 0.1184(13) 0.070(6) Uiso 0.137(4) 1 d PD A 2
F2' F 0.5865(17) 0.651(4) 0.2026(13) 0.070(6) Uiso 0.137(4) 1 d PD A 2
F4' F 0.5809(15) 0.424(4) 0.1176(14) 0.070(6) Uiso 0.137(4) 1 d PD A 2

loop_
_atom_site_aniso_label
_atom_site_aniso_U_11
_atom_site_aniso_U_22
_atom_site_aniso_U_33
_atom_site_aniso_U_23
_atom_site_aniso_U_13
_atom_site_aniso_U_12
Ru1 0.0341(5) 0.0375(3) 0.0433(4) -0.0007(3) 0.0045(3) 0.0008(4)
N1 0.035(5) 0.034(3) 0.046(4) 0.000(3) 0.007(4) 0.002(3)
N2 0.025(4) 0.045(4) 0.036(4) 0.004(3) 0.004(3) 0.001(4)
N3 0.044(5) 0.033(3) 0.050(4) -0.004(3) 0.001(4) 0.008(3)
N4 0.040(6) 0.038(3) 0.057(5) -0.005(3) 0.014(4) 0.000(4)
N5 0.027(5) 0.040(3) 0.054(5) 0.001(3) 0.000(4) 0.003(3)
C1 0.043(7) 0.033(4) 0.042(5) 0.001(4) 0.006(5) -0.001(4)
C2 0.039(6) 0.040(4) 0.042(5) -0.004(4) 0.009(5) 0.001(5)
C3 0.039(7) 0.040(5) 0.046(6) -0.008(4) 0.009(5) 0.003(4)
C4 0.054(7) 0.060(5) 0.047(6) -0.008(4) -0.003(5) -0.020(5)
C5 0.084(10) 0.063(6) 0.046(6) 0.019(5) 0.007(6) -0.001(6)
C6 0.056(8) 0.064(6) 0.043(6) 0.009(4) -0.007(6) 0.003(5)
C7 0.052(7) 0.055(5) 0.053(6) -0.002(4) 0.000(5) 0.000(5)
C8 0.037(7) 0.046(4) 0.052(6) 0.012(4) -0.004(5) -0.005(5)
C9 0.094(10) 0.089(7) 0.056(6) 0.015(5) -0.024(6) -0.009(6)
C10 0.044(7) 0.048(5) 0.056(6) 0.008(4) 0.010(5) 0.003(4)
C11 0.053(8) 0.038(5) 0.079(7) 0.004(4) 0.002(6) -0.009(4)
C12 0.063(8) 0.044(5) 0.068(7) -0.007(5) -0.007(6) -0.001(5)
C13 0.055(7) 0.047(5) 0.044(5) -0.002(4) 0.001(5) 0.007(5)
C14 0.045(7) 0.036(5) 0.045(6) -0.001(4) 0.005(5) 0.000(4)
C15 0.031(6) 0.045(5) 0.038(5) -0.006(4) 0.003(4) 0.006(4)
C16 0.050(7) 0.050(5) 0.040(5) -0.011(4) 0.011(5) 0.009(5)
C17 0.050(7) 0.056(5) 0.043(5) 0.007(5) 0.012(5) 0.008(5)
C18 0.038(7) 0.049(5) 0.053(6) 0.010(4) 0.007(5) 0.002(4)
C19 0.031(6) 0.042(5) 0.039(5) 0.002(4) 0.009(5) 0.001(4)
C20 0.022(6) 0.048(5) 0.048(5) 0.004(4) 0.006(5) -0.001(4)
C21 0.031(6) 0.044(5) 0.058(6) 0.007(4) -0.002(4) -0.007(4)
C22 0.037(6) 0.042(5) 0.067(6) 0.004(5) -0.001(5) -0.004(5)
C23 0.042(7) 0.046(5) 0.060(6) -0.015(4) -0.003(5) 0.002(4)
C24 0.044(7) 0.049(5) 0.050(5) -0.001(4) 0.003(5) 0.005(4)
C25 0.076(8) 0.060(6) 0.042(6) 0.003(4) 0.010(6) 0.012(5)
C26 0.067(9) 0.073(6) 0.052(6) 0.008(5) 0.022(7) 0.005(6)
C27 0.080(11) 0.090(7) 0.070(8) 0.005(6) 0.043(7) 0.009(7)
C28 0.037(8) 0.078(6) 0.100(9) 0.014(6) 0.027(7) 0.006(5)
C29 0.034(8) 0.055(5) 0.072(7) 0.005(5) 0.015(6) 0.003(5)
C30 0.024(7) 0.048(5) 0.080(8) 0.010(5) 0.001(6) 0.006(4)
C31 0.060(10) 0.119(8) 0.100(10) 0.026(7) 0.024(8) 0.006(7)
C32 0.048(10) 0.129(9) 0.126(12) 0.049(8) -0.003(9) 0.009(7)
C33 0.042(9) 0.103(7) 0.076(8) 0.034(6) -0.007(7) 0.002(6)
C34 0.045(8) 0.054(5) 0.058(7) 0.005(4) 0.002(6) 0.001(5)
P1 0.067(2) 0.0641(17) 0.0612(19) 0.0025(12) 0.0104(16) 0.0011(15)
F1 0.166(9) 0.099(6) 0.136(7) 0.028(4) 0.023(7) 0.070(6)
F2 0.187(10) 0.203(9) 0.051(5) -0.021(5) -0.005(5) 0.015(9)
F3 0.114(8) 0.144(8) 0.213(10) -0.059(7) 0.093(8) -0.073(7)
F4 0.141(8) 0.150(7) 0.061(5) -0.006(4) -0.006(5) 0.047(6)
F5 0.120(9) 0.189(8) 0.202(10) -0.043(8) 0.075(8) -0.095(8)
F6 0.182(10) 0.065(5) 0.168(9) 0.005(4) 0.025(7) 0.045(6)
N6 0.118(9) 0.090(6) 0.075(7) -0.001(5) 0.026(6) -0.009(6)
C35 0.084(10) 0.083(8) 0.079(9) 0.014(6) -0.002(8) -0.017(7)
C36 0.169(15) 0.151(10) 0.063(8) -0.011(7) 0.027(9) 0.033(10)

loop_
_geom_bond_atom_site_label_1
_geom_bond_atom_site_label_2
_geom_bond_distance
_geom_bond_site_symmetry_2
_geom_bond_publ_flag
Ru1 N2 1.948(5) . ?
Ru1 C1 2.025(9) . ?
Ru1 N1 2.047(5) . ?
Ru1 N3 2.065(6) . ?
Ru1 N5 2.100(7) . ?
Ru1 N4 2.127(6) . ?
N1 C10 1.351(9) . ?
N1 C14 1.355(8) . ?
N2 C19 1.362(8) . ?
N2 C15 1.372(8) . ?
N3 C24 1.359(8) . ?
N3 C20 1.376(9) . ?
N4 C29 1.349(10) . ?
N4 C25 1.351(9) . ?
N5 C34 1.351(9) . ?
N5 C30 1.352(10) . ?
C1 C2 1.192(10) . ?
C2 C3 1.457(11) . ?
C3 C8 1.394(10) . ?
C3 C4 1.409(10) . ?
C4 C5 1.394(11) . ?
C5 C6 1.370(11) . ?
C6 C7 1.384(10) . ?
C6 C9 1.511(11) . ?
C7 C8 1.387(10) . ?
C10 C11 1.394(10) . ?
C11 C12 1.374(10) . ?
C12 C13 1.375(10) . ?
C13 C14 1.383(9) . ?
C14 C15 1.486(10) . ?
C15 C16 1.378(9) . ?
C16 C17 1.385(9) . ?
C17 C18 1.367(9) . ?
C18 C19 1.385(9) . ?
C19 C20 1.446(9) . ?
C20 C21 1.393(9) . ?
C21 C22 1.390(9) . ?
C22 C23 1.377(10) . ?
C23 C24 1.376(10) . ?
C25 C26 1.389(11) . ?
C26 C27 1.368(13) . ?
C27 C28 1.328(12) . ?
C28 C29 1.381(11) . ?
C29 C30 1.459(12) . ?
C30 C31 1.375(13) . ?
C31 C32 1.383(13) . ?
C32 C33 1.370(13) . ?
C33 C34 1.367(12) . ?
P1 F6' 1.51(2) . ?
P1 F1' 1.52(2) . ?
P1 F5' 1.52(2) . ?
P1 F4' 1.53(2) . ?
P1 F2' 1.53(2) . ?
P1 F3' 1.54(2) . ?
P1 F3 1.545(7) . ?
P1 F1 1.547(7) . ?
P1 F5 1.555(8) . ?
P1 F2 1.555(7) . ?
P1 F6 1.563(7) . ?
P1 F4 1.600(7) . ?
N6 C35 1.124(12) . ?
C35 C36 1.448(13) . ?
C37 N7 1.125(19) . ?
C37 C38 1.411(17) . ?
C40 C39 1.32(2) . ?
C39 N8 1.08(2) . ?
